data_4515967
loop_
_publ_author_name
'Kim, Sonam'
'Lee, Hyuck Jin'
'Nam, Eunju'
'Jeong, Donghyun'
'Cho, Jaeheung'
'Lim, Mi Hee'
'You, Youngmin'

_publ_section_title
;
 Tailoring Hydrophobic Interactions between Probes and Amyloid-\b Peptides
 for Fluorescent Monitoring of Amyloid-\b Aggregation.
;
_journal_issue 5
_journal_name_full 'ACS omega'
_journal_page_first 5141
_journal_page_last 5154
_journal_paper_doi 10.1021/acsomega.8b00286
_journal_volume 3
_journal_year 2018
_chemical_formula_sum 'C25 H26 N2 O2'
_chemical_formula_weight 386.48
_chemical_name_common DMAP
_space_group_crystal_system monoclinic
_space_group_IT_number 14
_space_group_name_Hall '-P 2yn'
_space_group_name_H-M_alt 'P 1 21/n 1'
_atom_sites_solution_hydrogens geom
_cell_angle_alpha 90
_cell_angle_beta 91.880(3)
_cell_angle_gamma 90
_cell_formula_units_Z 4
_cell_length_a 7.8531(5)
_cell_length_b 7.4811(4)
_cell_length_c 34.767(2)
_cell_measurement_reflns_used 8780
_cell_measurement_temperature 143.(2)
_cell_measurement_theta_max 25.9480
_cell_measurement_theta_min 2.7852
_cell_volume 2041.5(2)
_computing_cell_refinement 'SAINT V8.34A (Bruker AXS Inc., 2013)'
_computing_data_collection 'Bruker APEX2'
_computing_data_reduction 'SAINT V8.34A (Bruker AXS Inc., 2013)'
_computing_structure_refinement 'SHELXL-2014 (Sheldrick, 2014)'
_diffrn_ambient_temperature 143.(2)
_diffrn_detector_area_resol_mean 10.4167
_diffrn_measured_fraction_theta_full 0.999
_diffrn_measured_fraction_theta_max 0.999
_diffrn_measurement_device_type 'D8 VENTURE'
_diffrn_measurement_method '/f and /w scans'
_diffrn_radiation_monochromator TRIUMPH
_diffrn_radiation_type MoKa
_diffrn_radiation_wavelength 0.71073
_diffrn_reflns_av_R_equivalents 0.1243
_diffrn_reflns_av_unetI/netI 0.0509
_diffrn_reflns_limit_h_max 9
_diffrn_reflns_limit_h_min -9
_diffrn_reflns_limit_k_max 8
_diffrn_reflns_limit_k_min -8
_diffrn_reflns_limit_l_max 41
_diffrn_reflns_limit_l_min -41
_diffrn_reflns_number 55566
_diffrn_reflns_theta_full 25.00
_diffrn_reflns_theta_max 25.00
_diffrn_reflns_theta_min 2.79
_diffrn_source 'Sealed tube'
_diffrn_source_type 'Sealed tube'
_exptl_absorpt_coefficient_mu 0.080
_exptl_absorpt_correction_T_max 0.99
_exptl_absorpt_correction_T_min 0.87
_exptl_absorpt_correction_type multi-scan
_exptl_absorpt_process_details 'SADABS V2014/3 (Bruker AXS Inc.)'
_exptl_crystal_colour 'clear light orange'
_exptl_crystal_density_diffrn 1.257
_exptl_crystal_density_method 'not measured'
_exptl_crystal_description PLATE
_exptl_crystal_F_000 824
_exptl_crystal_size_max 0.350
_exptl_crystal_size_mid 0.200
_exptl_crystal_size_min 0.100
_refine_diff_density_max 0.266
_refine_diff_density_min -0.245
_refine_ls_extinction_coef 0.0069(5)
_refine_ls_extinction_method 'SHELXL-2014/7 (Sheldrick 2014'
_refine_ls_goodness_of_fit_ref 1.174
_refine_ls_hydrogen_treatment constr
_refine_ls_matrix_type full
_refine_ls_number_parameters 267
_refine_ls_number_reflns 3586
_refine_ls_number_restraints 0
_refine_ls_restrained_S_all 1.174
_refine_ls_R_factor_all 0.1092
_refine_ls_R_factor_gt 0.0752
_refine_ls_shift/su_max 0.000
_refine_ls_shift/su_mean 0.000
_refine_ls_structure_factor_coef Fsqd
_refine_ls_weighting_details 'w=1/[\s^2^(Fo^2^)+(0.0165P)^2^+3.5039P] where P=(Fo^2^+2Fc^2^)/3'
_refine_ls_weighting_scheme calc
_refine_ls_wR_factor_gt 0.1237
_refine_ls_wR_factor_ref 0.1347
_reflns_number_gt 2597
_reflns_number_total 3586
_reflns_threshold_expression 'I > 2\s(I)'
_cod_data_source_file ao8b00286_si_002.cif
_cod_data_source_block BML210
_cod_database_code 4515967

loop_
_space_group_symop_operation_xyz
'x, y, z'
'-x+1/2, y+1/2, -z+1/2'
'-x, -y, -z'
'x-1/2, -y-1/2, z-1/2'

loop_
_atom_site_type_symbol
_atom_site_label
_atom_site_fract_x
_atom_site_fract_y
_atom_site_fract_z
_atom_site_U_iso_or_equiv
_atom_site_adp_type
_atom_site_calc_flag
_atom_site_refinement_flags_adp
_atom_site_refinement_flags_posn
_atom_site_occupancy
O O1 1.3601(3) 0.5081(3) 0.12969(5) 0.0215(5) Uani d . . 1
O O2 1.8625(3) 0.6407(4) 0.12664(6) 0.0393(7) Uani d . . 1
N N1 0.7477(3) 0.1311(4) -0.05754(7) 0.0250(7) Uani d . . 1
N N2 0.7215(3) 0.5420(4) 0.31954(7) 0.0276(7) Uani d . . 1
C C1 0.5819(4) 0.0610(5) -0.04949(9) 0.0295(8) Uani d . . 1
H H12 0.5943 -0.0418 -0.0322 0.044 Uiso calc U R 1
H H11 0.5243 0.0234 -0.0736 0.044 Uiso calc U R 1
H H1 0.5142 0.1538 -0.0372 0.044 Uiso calc U R 1
C C2 0.8547(4) 0.1862(4) -0.02777(8) 0.0186(7) Uani d . . 1
C C3 0.7988(4) 0.1973(4) 0.01026(9) 0.0234(8) Uani d . . 1
H H18 0.6855 0.1634 0.0157 0.028 Uiso calc U R 1
C C4 0.9065(4) 0.2568(4) 0.03961(9) 0.0214(7) Uani d . . 1
H H10 0.8647 0.2633 0.0649 0.026 Uiso calc U R 1
C C5 1.0737(4) 0.3076(4) 0.03376(8) 0.0181(7) Uani d . . 1
C C6 1.1795(4) 0.3746(4) 0.06547(8) 0.0208(7) Uani d . . 1
H H19 1.1266 0.3867 0.0895 0.025 Uiso calc U R 1
C C7 1.3437(4) 0.4214(4) 0.06450(8) 0.0214(7) Uani d . . 1
H H20 1.398 0.4063 0.0407 0.026 Uiso calc U R 1
C C8 1.4465(4) 0.4927(4) 0.09620(8) 0.0192(7) Uani d . . 1
C C9 1.4430(4) 0.5810(4) 0.16139(8) 0.0187(7) Uani d . . 1
C C10 1.3362(4) 0.5921(4) 0.19467(8) 0.0216(7) Uani d . . 1
H H8 1.3837 0.6465 0.2173 0.026 Uiso calc U R 1
C C11 1.1766(4) 0.5317(4) 0.19592(8) 0.0213(7) Uani d . . 1
H H22 1.1301 0.4816 0.1728 0.026 Uiso calc U R 1
C C12 1.0650(4) 0.5336(4) 0.22866(8) 0.0194(7) Uani d . . 1
C C13 1.1073(4) 0.6170(4) 0.26389(8) 0.0228(7) Uani d . . 1
H H25 1.2146 0.6745 0.2672 0.027 Uiso calc U R 1
C C14 0.9964(4) 0.6172(4) 0.29388(8) 0.0241(7) Uani d . . 1
H H26 1.03 0.6729 0.3175 0.029 Uiso calc U R 1
C C15 0.8354(4) 0.5372(4) 0.29027(8) 0.0206(7) Uani d . . 1
C C16 0.7733(5) 0.5981(5) 0.35786(9) 0.0365(9) Uani d . . 1
H H7 0.89 0.5574 0.3637 0.055 Uiso calc U R 1
H H6 0.6964 0.5461 0.3765 0.055 Uiso calc U R 1
H H2 0.7688 0.7288 0.3595 0.055 Uiso calc U R 1
C C17 0.5462(4) 0.4854(5) 0.31349(10) 0.0348(9) Uani d . . 1
H H4 0.5041 0.5249 0.288 0.052 Uiso calc U R 1
H H5 0.476 0.5382 0.3333 0.052 Uiso calc U R 1
H H3 0.5398 0.3548 0.315 0.052 Uiso calc U R 1
C C18 1.6067(4) 0.6297(4) 0.16089(9) 0.0225(7) Uani d . . 1
H H21 1.6583 0.6812 0.1834 0.027 Uiso calc U R 1
C C19 1.7079(4) 0.6065(4) 0.12722(9) 0.0238(8) Uani d . . 1
C C20 1.6110(4) 0.5392(4) 0.09428(8) 0.0231(7) Uani d . . 1
H H9 1.6656 0.5275 0.0704 0.028 Uiso calc U R 1
C C21 0.8124(4) 0.1044(5) -0.09596(8) 0.0291(8) Uani d . . 1
H H15 0.8707 0.213 -0.1042 0.044 Uiso calc U R 1
H H13 0.7173 0.078 -0.114 0.044 Uiso calc U R 1
H H14 0.8928 0.0041 -0.0955 0.044 Uiso calc U R 1
C C22 1.0239(4) 0.2361(4) -0.03393(8) 0.0206(7) Uani d . . 1
H H17 1.0664 0.2299 -0.0592 0.025 Uiso calc U R 1
C C23 1.1295(4) 0.2940(4) -0.00400(8) 0.0211(7) Uani d . . 1
H H16 1.2436 0.3258 -0.0091 0.025 Uiso calc U R 1
C C24 0.9064(4) 0.4513(4) 0.22561(8) 0.0232(7) Uani d . . 1
H H24 0.8742 0.3925 0.2023 0.028 Uiso calc U R 1
C C25 0.7941(4) 0.4520(4) 0.25525(8) 0.0230(7) Uani d . . 1
H H23 0.687 0.394 0.2519 0.028 Uiso calc U R 1

loop_
_atom_site_aniso_label
_atom_site_aniso_U_11
_atom_site_aniso_U_22
_atom_site_aniso_U_33
_atom_site_aniso_U_12
_atom_site_aniso_U_13
_atom_site_aniso_U_23
O1 0.0212(12) 0.0262(13) 0.0173(11) -0.0019(10) 0.0009(9) -0.0026(9)
O2 0.0243(14) 0.0625(19) 0.0313(13) -0.0129(13) 0.0047(10) -0.0023(13)
N1 0.0212(15) 0.0312(17) 0.0228(14) -0.0076(13) 0.0019(12) -0.0025(12)
N2 0.0284(16) 0.0350(17) 0.0198(14) -0.0060(14) 0.0055(12) -0.0042(12)
C1 0.0251(19) 0.033(2) 0.0307(18) -0.0062(16) -0.0002(15) -0.0026(16)
C2 0.0206(17) 0.0132(16) 0.0218(16) 0.0008(13) 0.0006(13) 0.0007(13)
C3 0.0209(18) 0.0206(18) 0.0292(18) -0.0057(14) 0.0061(14) 0.0016(14)
C4 0.0270(18) 0.0184(17) 0.0194(16) 0.0011(14) 0.0063(14) 0.0016(13)
C5 0.0201(17) 0.0127(16) 0.0214(16) 0.0004(13) 0.0015(13) 0.0002(13)
C6 0.0254(19) 0.0183(17) 0.0189(16) 0.0026(14) 0.0006(13) -0.0004(13)
C7 0.0230(18) 0.0221(18) 0.0192(16) 0.0026(14) 0.0014(13) -0.0017(13)
C8 0.0212(18) 0.0175(17) 0.0191(16) 0.0033(14) 0.0028(13) 0.0012(13)
C9 0.0219(17) 0.0159(16) 0.0180(15) 0.0005(14) -0.0034(13) 0.0010(13)
C10 0.0241(18) 0.0235(18) 0.0172(15) -0.0014(15) 0.0007(13) -0.0016(13)
C11 0.0231(18) 0.0210(17) 0.0196(16) 0.0036(14) -0.0012(13) 0.0001(13)
C12 0.0195(17) 0.0183(17) 0.0203(16) 0.0038(14) 0.0002(13) 0.0003(13)
C13 0.0186(17) 0.0236(18) 0.0261(17) -0.0039(14) -0.0026(14) -0.0019(14)
C14 0.0284(19) 0.0275(19) 0.0163(16) -0.0018(16) -0.0006(14) -0.0023(14)
C15 0.0246(18) 0.0181(17) 0.0191(16) 0.0040(14) 0.0010(13) 0.0015(13)
C16 0.046(2) 0.041(2) 0.0228(18) -0.0044(19) 0.0079(16) -0.0070(16)
C17 0.031(2) 0.042(2) 0.0320(19) -0.0036(18) 0.0044(16) -0.0005(17)
C18 0.0239(18) 0.0242(18) 0.0192(16) -0.0018(15) -0.0020(13) 0.0010(14)
C19 0.0208(19) 0.0253(19) 0.0252(17) -0.0047(15) 0.0014(14) 0.0053(14)
C20 0.0223(18) 0.0269(19) 0.0204(16) 0.0028(15) 0.0045(13) 0.0026(14)
C21 0.0280(19) 0.037(2) 0.0217(17) -0.0075(17) 0.0005(14) -0.0001(15)
C22 0.0216(17) 0.0214(18) 0.0191(16) -0.0001(14) 0.0046(13) 0.0014(13)
C23 0.0173(17) 0.0229(18) 0.0232(17) 0.0010(14) 0.0023(13) 0.0018(14)
C24 0.0265(19) 0.0239(18) 0.0191(16) -0.0036(15) -0.0025(14) -0.0036(14)
C25 0.0207(18) 0.0231(18) 0.0250(17) -0.0053(14) -0.0017(14) -0.0008(14)

loop_
_atom_type_symbol
_atom_type_description
_atom_type_scat_dispersion_real
_atom_type_scat_dispersion_imag
_atom_type_scat_source
C C 0.0033 0.0016 'International Tables Vol C Tables 4.2.6.8 and 6.1.1.4'
H H 0.0000 0.0000 'International Tables Vol C Tables 4.2.6.8 and 6.1.1.4'
N N 0.0061 0.0033 'International Tables Vol C Tables 4.2.6.8 and 6.1.1.4'
O O 0.0106 0.0060 'International Tables Vol C Tables 4.2.6.8 and 6.1.1.4'

loop_
_geom_angle_atom_site_label_1
_geom_angle_atom_site_label_2
_geom_angle_atom_site_label_3
_geom_angle
C8 O1 C9 118.6(2)
C2 N1 C1 119.8(3)
C2 N1 C21 120.5(3)
C1 N1 C21 118.2(3)
C15 N2 C16 121.3(3)
C15 N2 C17 121.5(3)
C16 N2 C17 117.2(3)
N1 C1 H12 109.5
N1 C1 H11 109.5
H12 C1 H11 109.5
N1 C1 H1 109.5
H12 C1 H1 109.5
H11 C1 H1 109.5
N1 C2 C22 121.5(3)
N1 C2 C3 121.5(3)
C22 C2 C3 117.0(3)
C4 C3 C2 120.7(3)
C4 C3 H18 119.6
C2 C3 H18 119.6
C3 C4 C5 122.7(3)
C3 C4 H10 118.6
C5 C4 H10 118.6
C4 C5 C23 116.4(3)
C4 C5 C6 120.3(3)
C23 C5 C6 123.3(3)
C7 C6 C5 126.9(3)
C7 C6 H19 116.5
C5 C6 H19 116.5
C6 C7 C8 126.3(3)
C6 C7 H20 116.9
C8 C7 H20 116.9
C20 C8 O1 121.6(3)
C20 C8 C7 124.9(3)
O1 C8 C7 113.5(3)
C18 C9 O1 121.9(3)
C18 C9 C10 125.1(3)
O1 C9 C10 113.0(3)
C11 C10 C9 125.0(3)
C11 C10 H8 117.5
C9 C10 H8 117.5
C10 C11 C12 127.7(3)
C10 C11 H22 116.2
C12 C11 H22 116.2
C24 C12 C13 116.6(3)
C24 C12 C11 119.7(3)
C13 C12 C11 123.6(3)
C14 C13 C12 121.5(3)
C14 C13 H25 119.3
C12 C13 H25 119.3
C13 C14 C15 121.5(3)
C13 C14 H26 119.3
C15 C14 H26 119.3
N2 C15 C14 121.9(3)
N2 C15 C25 121.1(3)
C14 C15 C25 117.0(3)
N2 C16 H7 109.5
N2 C16 H6 109.5
H7 C16 H6 109.5
N2 C16 H2 109.5
H7 C16 H2 109.5
H6 C16 H2 109.5
N2 C17 H4 109.5
N2 C17 H5 109.5
H4 C17 H5 109.5
N2 C17 H3 109.5
H4 C17 H3 109.5
H5 C17 H3 109.5
C9 C18 C19 122.1(3)
C9 C18 H21 118.9
C19 C18 H21 118.9
O2 C19 C20 123.3(3)
O2 C19 C18 123.5(3)
C20 C19 C18 113.2(3)
C8 C20 C19 122.3(3)
C8 C20 H9 118.9
C19 C20 H9 118.9
N1 C21 H15 109.5
N1 C21 H13 109.5
H15 C21 H13 109.5
N1 C21 H14 109.5
H15 C21 H14 109.5
H13 C21 H14 109.5
C23 C22 C2 121.1(3)
C23 C22 H17 119.4
C2 C22 H17 119.4
C22 C23 C5 122.1(3)
C22 C23 H16 119.0
C5 C23 H16 119.0
C25 C24 C12 122.3(3)
C25 C24 H24 118.8
C12 C24 H24 118.8
C24 C25 C15 121.0(3)
C24 C25 H23 119.5
C15 C25 H23 119.5

loop_
_geom_bond_atom_site_label_1
_geom_bond_atom_site_label_2
_geom_bond_distance
O1 C8 1.371(3)
O1 C9 1.375(3)
O2 C19 1.241(4)
N1 C2 1.375(4)
N1 C1 1.439(4)
N1 C21 1.459(4)
N2 C15 1.377(4)
N2 C16 1.443(4)
N2 C17 1.449(4)
C1 H12 0.98
C1 H11 0.98
C1 H1 0.98
C2 C22 1.403(4)
C2 C3 1.409(4)
C3 C4 1.378(4)
C3 H18 0.95
C4 C5 1.388(4)
C4 H10 0.95
C5 C23 1.401(4)
C5 C6 1.448(4)
C6 C7 1.337(4)
C6 H19 0.95
C7 C8 1.447(4)
C7 H20 0.95
C8 C20 1.342(4)
C9 C18 1.337(4)
C9 C10 1.454(4)
C10 C11 1.335(4)
C10 H8 0.95
C11 C12 1.459(4)
C11 H22 0.95
C12 C24 1.390(4)
C12 C13 1.405(4)
C13 C14 1.380(4)
C13 H25 0.95
C14 C15 1.401(4)
C14 H26 0.95
C15 C25 1.403(4)
C16 H7 0.98
C16 H6 0.98
C16 H2 0.98
C17 H4 0.98
C17 H5 0.98
C17 H3 0.98
C18 C19 1.447(4)
C18 H21 0.95
C19 C20 1.445(4)
C20 H9 0.95
C21 H15 0.98
C21 H13 0.98
C21 H14 0.98
C22 C23 1.379(4)
C22 H17 0.95
C23 H16 0.95
C24 C25 1.378(4)
C24 H24 0.95
C25 H23 0.95

loop_
_geom_hbond_atom_site_label_D
_geom_hbond_atom_site_label_H
_geom_hbond_atom_site_label_A
_geom_hbond_site_symmetry_A
_geom_hbond_distance_DH
_geom_hbond_distance_HA
_geom_hbond_distance_DA
_geom_hbond_angle_DHA
C21 H15 O2 3_865 0.98 2.51 3.387(4) 148.7
C22 H17 O2 3_865 0.95 2.62 3.496(4) 154.4
C21 H15 O2 3_865 0.98 2.51 3.387(4) 148.7
C22 H17 O2 3_865 0.95 2.62 3.496(4) 154.4

loop_
_geom_torsion_atom_site_label_1
_geom_torsion_atom_site_label_2
_geom_torsion_atom_site_label_3
_geom_torsion_atom_site_label_4
_geom_torsion
C1 N1 C2 C22 172.6(3)
C21 N1 C2 C22 6.7(5)
C1 N1 C2 C3 -8.2(5)
C21 N1 C2 C3 -174.1(3)
N1 C2 C3 C4 -178.4(3)
C22 C2 C3 C4 0.7(5)
C2 C3 C4 C5 -0.3(5)
C3 C4 C5 C23 -0.5(5)
C3 C4 C5 C6 178.0(3)
C4 C5 C6 C7 177.1(3)
C23 C5 C6 C7 -4.6(5)
C5 C6 C7 C8 178.2(3)
C9 O1 C8 C20 3.1(4)
C9 O1 C8 C7 -177.4(2)
C6 C7 C8 C20 -179.7(3)
C6 C7 C8 O1 0.9(5)
C8 O1 C9 C18 -3.0(4)
C8 O1 C9 C10 179.1(3)
C18 C9 C10 C11 -174.9(3)
O1 C9 C10 C11 2.9(4)
C9 C10 C11 C12 177.9(3)
C10 C11 C12 C24 -174.8(3)
C10 C11 C12 C13 6.0(5)
C24 C12 C13 C14 -0.1(5)
C11 C12 C13 C14 179.1(3)
C12 C13 C14 C15 -1.2(5)
C16 N2 C15 C14 -12.4(5)
C17 N2 C15 C14 169.7(3)
C16 N2 C15 C25 168.0(3)
C17 N2 C15 C25 -9.9(5)
C13 C14 C15 N2 -177.7(3)
C13 C14 C15 C25 1.9(5)
O1 C9 C18 C19 -0.9(5)
C10 C9 C18 C19 176.8(3)
C9 C18 C19 O2 -175.6(3)
C9 C18 C19 C20 4.3(5)
O1 C8 C20 C19 0.6(5)
C7 C8 C20 C19 -178.7(3)
O2 C19 C20 C8 175.8(3)
C18 C19 C20 C8 -4.2(4)
N1 C2 C22 C23 178.9(3)
C3 C2 C22 C23 -0.3(4)
C2 C22 C23 C5 -0.6(5)
C4 C5 C23 C22 1.0(5)
C6 C5 C23 C22 -177.5(3)
C13 C12 C24 C25 0.7(5)
C11 C12 C24 C25 -178.6(3)
C12 C24 C25 C15 0.1(5)
N2 C15 C25 C24 178.3(3)
C14 C15 C25 C24 -1.4(5)
